data_7250152
loop_
_publ_author_name
'Winson, Cinu'
'Kandasamy, Saravanan'
'Divya, Indira S.'
'Wozniak, Krzysztof'
'Varughese, Sunil'

_publ_section_title
;
 Polymorphs and stoichiometric variants of crown ether-based molecular
 complexes: exploring the landscape of conformational flexibility and
 supramolecular interactions
;
_journal_issue 17
_journal_name_full CrystEngComm
_journal_page_first 2698
_journal_page_last 2710
_journal_paper_doi 10.1039/D5CE00025D
_journal_volume 27
_journal_year 2025
_chemical_formula_moiety 'C2 H4 N2 S2, C12 H24 O6, 2(H2 O)'
_chemical_formula_sum 'C14 H32 N2 O8 S2'
_chemical_formula_weight 420.551
_space_group_crystal_system triclinic
_space_group_IT_number 2
_space_group_name_Hall '-P 1'
_space_group_name_H-M_alt 'P -1'
_symmetry_Int_Tables_number 2
_audit_creation_date 2024-03-11
_audit_creation_method
;
Olex2 1.5
(compiled 2023.08.24 svn.re1ec1418 for OlexSys, GUI svn.r6817)
;
_audit_update_record
;
2024-12-23 deposited with the CCDC.	2025-03-20 downloaded from the CCDC.
;
_cell_angle_alpha 74.404(3)
_cell_angle_beta 72.510(3)
_cell_angle_gamma 75.828(3)
_cell_formula_units_Z 1
_cell_length_a 7.3962(3)
_cell_length_b 7.7483(3)
_cell_length_c 10.1053(3)
_cell_measurement_reflns_used 7895
_cell_measurement_temperature 100.00(10)
_cell_measurement_theta_max 77.3950
_cell_measurement_theta_min 4.6880
_cell_volume 523.46(4)
_computing_cell_refinement 'CrysAlisPro 1.171.42.57a (Rigaku OD, 2022)'
_computing_data_collection 'CrysAlisPro 1.171.42.57a (Rigaku OD, 2022)'
_computing_data_reduction 'CrysAlisPro 1.171.42.57a (Rigaku OD, 2022)'
_computing_molecular_graphics 'Olex2 1.5 (Dolomanov et al., 2009)'
_computing_publication_material 'Olex2 1.5 (Dolomanov et al., 2009)'
_computing_structure_refinement 'olex2.refine 1.5 (Bourhis et al., 2015)'
_computing_structure_solution 'SHELXT 2018/2 (Sheldrick, 2018)'
_diffrn_ambient_environment N~2~
_diffrn_ambient_temperature 100.00(10)
_diffrn_detector 'Hybrid Pixel Array Detector'
_diffrn_detector_area_resol_mean 10.0000
_diffrn_detector_type HyPix
_diffrn_measured_fraction_theta_full 0.9989
_diffrn_measured_fraction_theta_max 0.9811
_diffrn_measurement_details
;
List of Runs (angles in degrees, time in seconds):

  # Type    Start    End  Width  t~exp~   \w     \q     \k     \f   Frames
#--------------------------------------------------------------------------
  1  \w     24.00  50.00   0.50    1.00    --    0.00  70.00  62.00   52
  2  \w    -95.00 -43.00   0.50    1.00    --    0.00-178.00-120.00  104
  3  \w    -18.00  36.00   0.50    1.00    --    0.00 -70.00 -69.00  108
  4  \w    -66.00 -40.00   0.50    1.00    --    0.00 -70.00 -69.00   52
  5  \w    -80.00 -14.00   0.50    1.00    --    0.00 -77.00 -90.00  132
  6  \w    -83.00 -41.00   0.50    1.00    --    0.00-178.00  30.00   84
  7  \w    -37.00  11.00   0.50    1.00    --    0.00  70.00  62.00   96
  8  \w    -33.00  -6.00   0.50    1.00    --   22.00 111.00 -89.91   54
  9  \w    -22.00   3.00   0.50    1.00    --   34.00 104.00-104.43   50
 10  \w    -17.00   8.00   0.50    1.00    --   38.00 102.00 169.92   50
 11  \w     11.00  37.00   0.50    1.00    --   42.00  81.00 -33.50   52
 12  \w      8.00  33.00   0.50    1.00    --   58.00  93.00  76.40   50
 13  \w      8.00  33.00   0.50    1.00    --   58.00  93.00 -83.97   50
 14  \w     17.00  42.00   0.50    1.00    --   62.00  85.00 -62.28   50
 15  \w     15.00  42.00   0.50    1.00    --   62.00  89.00  -6.17   54
 16  \w     14.00  39.00   0.50    1.00    --   62.00  88.00  59.43   50
 17  \w     12.00  42.00   0.50    1.00    --   62.00  92.00-170.95   60
 18  \w     15.00  41.00   0.50    1.00    --   62.00  89.00 150.58   52
 19  \w    -13.00  69.00   0.50    1.00    --   66.57 -70.00 -69.00  164
 20  \w     63.00 115.00   0.50    1.00    --   66.57  70.00  62.00  104
 21  \w     75.00 108.00   0.50    1.00    --   66.57  77.00-180.00   66
 22  \w    -13.00 108.00   0.50    1.00    --   66.57 -45.00-150.00  242
 23  \w     72.00 104.00   0.50    1.00    --   66.57 -94.00  60.00   64
 24  \w     52.00 100.00   0.50    1.00    --   66.57 -61.00 120.00   96
 25  \w     26.00  59.00   0.50    1.00    --   66.57  77.00 120.00   66
 26  \w     68.00  94.00   0.50    1.00    --   66.57 -61.00   0.00   52
 27  \w     53.00 106.00   0.50    1.00    --   66.57 -94.00 -60.00  106
 28  \w     25.00  51.00   0.50    1.00    --   66.57  77.00-120.00   52
 29  \w     35.00  73.00   0.50    1.00    --   66.57  77.00  90.00   76
 30  \w      4.00  45.00   0.50    1.00    --   66.57 -61.00 120.00   82
 31  \w     32.00  57.00   0.50    1.00    --   66.57  77.00-180.00   50
 32  \w    -11.00  66.00   0.50    1.00    --   66.57 -61.00   0.00  154
 33  \w     43.00 108.00   0.50    1.00    --   70.00  77.00 -22.72  130
 34  \w     31.00 103.00   0.50    1.00    --   74.00  77.00 -85.96  144
 35  \w     40.00  92.00   0.50    1.00    --   78.00  67.00-106.68  104
 36  \w     36.00  76.00   0.50    1.00    --   78.00  76.00 -40.47   80
 37  \w     74.00 100.00   0.50    1.00    --   78.00  76.00 140.63   52
 38  \w     37.00  63.00   0.50    1.00    --   78.00  76.00 140.63   52
 39  \w     99.00 156.00   0.50    1.00    --   78.00  67.00-106.68  114
 40  \w     42.00  71.00   0.50    1.00    --   82.00  76.00  51.82   58
 41  \w     42.00  67.00   0.50    1.00    --   82.00  77.00  -5.69   50
 42  \w     73.00  99.00   0.50    1.00    --   82.00  77.00  -5.69   52
 43  \w     47.00  73.00   0.50    1.00    --   86.00  74.00  18.91   52
 44  \w     46.00  76.00   0.50    1.00    --   86.00  75.00 138.02   60
 45  \w     47.00  72.00   0.50    1.00    --   86.00  75.00-159.87   50
 46  \w     47.00 105.00   0.50    1.00    --   90.00  77.00 100.15  116
 47  \w    119.00 173.00   0.50    1.00    --   94.00  65.00 -35.96  108
 48  \w     57.00 102.00   0.50    1.00    --   94.00  65.00 -35.96   90
 49  \w     51.00  77.00   0.50    1.00    --   94.00  77.00-135.06   52
 50  \w     52.00  81.00   0.50    1.00    --   94.00  76.00 167.65   58
 51  \w     84.00 109.00   0.50    1.00    --   94.00  77.00-135.06   50
 52  \w     73.00 130.00   0.50    1.00    --   98.00  64.00-147.71  114
 53  \w     57.00  97.00   0.50    1.00    --   98.00  72.00  71.01   80
 54  \w    133.00 176.00   0.50    1.00    --   98.00  64.00-147.71   86
 55  \w     60.00  85.00   0.50    1.00    --  102.00  75.00 139.13   50
 56  \w    110.00 167.00   0.50    1.00    --  102.00  67.00 133.61  114
 57  \w     66.00  91.00   0.50    1.00    --  102.00  67.00 133.61   50
 58  \w     60.00 101.00   0.50    1.00    --  102.00  74.00-100.96   82
 59  \w     60.00  85.00   0.50    1.00    --  102.00  76.00   3.71   50
 60  \w    112.00 137.00   0.50    1.00    --  102.00  67.00  48.59   50
 61  \w     65.00  91.00   0.50    1.00    --  102.00  67.00  48.59   52
 62  \w     61.00  99.00   0.50    1.00    --  102.00  76.00  21.53   76
 63  \w     49.00 107.00   0.50    1.00    --  121.75 -70.00 -69.00  116
 64  \w    124.00 150.00   0.50    1.00    --  121.75 -70.00 -69.00   52
 65  \w    134.00 170.00   0.50    1.00    --  121.75  70.00  62.00   72
 66  \w     87.00 128.00   0.50    1.00    --  121.75  70.00  62.00   82
 67  \w     68.00 102.00   0.50    1.00    --  121.75 -91.00 -90.00   68
 68  \w     86.00 115.00   0.50    1.00    --  121.75  50.00  60.00   58
 69  \w     52.00  89.00   0.50    1.00    --  121.75 -91.00-120.00   74
 70  \w    131.00 158.00   0.50    1.00    --  121.75  63.00 150.00   54
 71  \w     85.00 117.00   0.50    1.00    --  121.75  63.00 150.00   64
 72  \w     68.00 107.00   0.50    1.00    --  121.75-111.00  53.21   78
 73  \w    119.00 174.00   0.50    1.00    --  121.75 -37.00  90.00  110
 74  \w     35.00 109.00   0.50    1.00    --  121.75 -37.00  90.00  148
 75  \w    132.00 157.00   0.50    1.00    --  121.75 -50.00-120.00   50
 76  \w     95.00 123.00   0.50    1.00    --  121.75 -50.00-120.00   56
 77  \w     47.00  81.00   0.50    1.00    --  121.75 -50.00-120.00   68
 78  \w     90.00 135.00   0.50    1.00    --  121.75  50.00 120.00   90
 79  \w     88.00 131.00   0.50    1.00    --  121.75  50.00 -30.00   86
 80  \w    128.00 176.00   0.50    1.00    --  121.75  63.00-120.00   96
 81  \w    124.00 175.00   0.50    1.00    --  121.75  61.00 -59.54  102
 82  \w    142.00 168.00   0.50    1.00    --  121.75  50.00 -90.00   52
 83  \w     92.00 121.00   0.50    1.00    --  121.75  63.00-150.00   58
 84  \w     85.00 151.00   0.50    1.00    --  121.75 -50.00 -30.00  132
 85  \w     86.00 117.00   0.50    1.00    --  121.75  61.00 -59.54   62
 86  \w     41.00  78.00   0.50    1.00    --  121.75 -50.00 -30.00   74
 87  \w    128.00 158.00   0.50    1.00    --  121.75 -63.00 120.00   60
 88  \w     87.00 140.00   0.50    1.00    --  121.75  50.00 -90.00  106
 89  \w     98.00 124.00   0.50    1.00    --  121.75 -63.00 120.00   52
 90  \w    153.00 178.00   0.50    1.00    --  121.75  63.00-180.00   50
 91  \w     88.00 118.00   0.50    1.00    --  121.75  63.00-180.00   60
 92  \w    126.00 175.00   0.50    1.00    --  121.75  63.00 -30.00   98
 93  \w     89.00 116.00   0.50    1.00    --  121.75  63.00 -30.00   54
 94  \w    139.00 177.00   0.50    1.00    --  121.75  50.00-180.00   76
 95  \w     83.00 118.00   0.50    1.00    --  121.75  50.00-180.00   70
 96  \w    134.00 172.00   0.50    1.00    --  121.75  50.00-150.00   76
 97  \w     94.00 120.00   0.50    1.00    --  121.75  63.00 120.00   52
 98  \w     61.00 107.00   0.50    1.00    --  121.75-103.00-149.40   92
 99  \w    130.00 178.00   0.50    1.00    --  121.75  50.00  30.00   96
100  \w     88.00 120.00   0.50    1.00    --  121.75  63.00-120.00   64
101  \w     89.00 120.00   0.50    1.00    --  121.75  50.00-150.00   62
102  \w     52.00  93.00   0.50    1.00    --  121.75 -91.00 120.00   82
103  \w     83.00 125.00   0.50    1.00    --  121.75  50.00  30.00   84
104  \w    141.00 170.00   0.50    1.00    --  121.75  50.00 120.00   58
105  \w     57.00 105.00   0.50    1.00    --  121.75 -91.00 150.00   96
106  \w    125.00 169.00   0.50    1.00    --  121.75  63.00  90.00   88
107  \w     86.00 112.00   0.50    1.00    --  121.75  63.00  90.00   52
108  \w     59.00 102.00   0.50    1.00    --  121.75 -91.00  90.00   86
109  \w     78.00 149.00   0.50    1.00    --  121.75  37.00  30.00  142
110  \w     76.00 102.00   0.50    1.00    --  121.75 -91.00  30.00   52
;
_diffrn_measurement_device 'four-circle diffractometer'
_diffrn_measurement_device_type 'SuperNova, Dual, Cu at home/near, HyPix'
_diffrn_measurement_method '\w scans'
_diffrn_orient_matrix_type 'CrysAlisPro convention (1999,Acta A55,543-557)'
_diffrn_orient_matrix_UB_11 0.0348330000
_diffrn_orient_matrix_UB_12 -0.1527125000
_diffrn_orient_matrix_UB_13 0.1282693000
_diffrn_orient_matrix_UB_21 -0.1642358000
_diffrn_orient_matrix_UB_22 -0.0846065000
_diffrn_orient_matrix_UB_23 -0.0067188000
_diffrn_orient_matrix_UB_31 0.1451805000
_diffrn_orient_matrix_UB_32 -0.1163453000
_diffrn_orient_matrix_UB_33 -0.1012087000
_diffrn_radiation_monochromator mirror
_diffrn_radiation_probe x-ray
_diffrn_radiation_type 'Cu K\a'
_diffrn_radiation_wavelength 1.54184
_diffrn_reflns_av_R_equivalents 0.0274
_diffrn_reflns_av_unetI/netI 0.0166
_diffrn_reflns_Laue_measured_fraction_full 0.9989
_diffrn_reflns_Laue_measured_fraction_max 0.9811
_diffrn_reflns_limit_h_max 9
_diffrn_reflns_limit_h_min -9
_diffrn_reflns_limit_k_max 9
_diffrn_reflns_limit_k_min -9
_diffrn_reflns_limit_l_max 12
_diffrn_reflns_limit_l_min -12
_diffrn_reflns_number 9294
_diffrn_reflns_point_group_measured_fraction_full 0.9989
_diffrn_reflns_point_group_measured_fraction_max 0.9811
_diffrn_reflns_theta_full 67.6840
_diffrn_reflns_theta_max 77.63
_diffrn_reflns_theta_min 4.69
_diffrn_source 'micro-focus sealed X-ray tube'
_diffrn_source_type 'SuperNova (Cu) X-ray Source'
_exptl_absorpt_coefficient_mu 2.674
_exptl_absorpt_correction_T_max 0.291
_exptl_absorpt_correction_T_min 0.074
_exptl_absorpt_correction_type gaussian
_exptl_absorpt_process_details
;
CrysAlisPro 1.171.42.57a (Rigaku Oxford Diffraction, 2022)
Numerical absorption correction based on gaussian integration over
a multifaceted crystal model
Empirical absorption correction using spherical harmonics,
implemented in SCALE3 ABSPACK scaling algorithm.
;
_exptl_crystal_colour red
_exptl_crystal_colour_primary red
_exptl_crystal_density_diffrn 1.334
_exptl_crystal_description block
_exptl_crystal_F_000 227.443
_exptl_crystal_size_max 0.17
_exptl_crystal_size_mid 0.15
_exptl_crystal_size_min 0.13
_refine_diff_density_max 0.3689
_refine_diff_density_min -0.1650
_refine_diff_density_rms 0.0455
_refine_ls_d_res_high 0.7893
_refine_ls_d_res_low 9.4208
_refine_ls_goodness_of_fit_ref 1.0517
_refine_ls_hydrogen_treatment mixed
_refine_ls_matrix_type full
_refine_ls_number_constraints 21
_refine_ls_number_parameters 126
_refine_ls_number_reflns 2186
_refine_ls_number_restraints 0
_refine_ls_restrained_S_all 1.0517
_refine_ls_R_factor_all 0.0308
_refine_ls_R_factor_gt 0.0306
_refine_ls_shift/su_max 0.0009
_refine_ls_shift/su_mean 0.0002
_refine_ls_structure_factor_coef Fsqd
_refine_ls_weighting_details 'w=1/[\s^2^(Fo^2^)+(0.0609P)^2^+0.0690P] where P=(Fo^2^+2Fc^2^)/3'
_refine_ls_weighting_scheme calc
_refine_ls_wR_factor_gt 0.0884
_refine_ls_wR_factor_ref 0.0887
_reflns_Friedel_coverage 0.0
_reflns_limit_h_max 9
_reflns_limit_h_min -8
_reflns_limit_k_max 9
_reflns_limit_k_min -9
_reflns_limit_l_max 12
_reflns_limit_l_min 0
_reflns_number_gt 2136
_reflns_number_total 2186
_reflns_threshold_expression I>=2u(I)
_cod_data_source_file d5ce00025d2.cif
_cod_data_source_block 49_C1_red1_abs1
_cod_depositor_comments 'Adding full bibliography for 7250152--7250159.cif.'
_cod_database_code 7250152
_chemical_oxdiff_formula 'C26 H40 S2 N2 I2  F4'
_chemical_oxdiff_usercomment '100K '
_olex2_refinement_description
;
1. Fixed Uiso
 At 1.2 times of:
  All C(H,H) groups, All N(H,H) groups
2.a Secondary CH2 refined with riding coordinates:
 C31(H31a,H31b), C32(H32a,H32b), C33(H33a,H33b), C34(H34a,H34b), C35(H35a,
 H35b), C36(H36a,H36b)
2.b X=CH2 refined with riding coordinates:
 N11(H11a,H11b)
;
_olex2_submission_special_instructions 'No special instructions were received'
_oxdiff_exptl_absorpt_empirical_details
;
Empirical correction (ABSPACK) includes:
- Absorption correction using spherical harmonics
- Frame scaling
;
_oxdiff_exptl_absorpt_empirical_full_max 1.432
_oxdiff_exptl_absorpt_empirical_full_min 0.621

loop_
_space_group_symop_id
_space_group_symop_operation_xyz
1 x,y,z
2 -x,-y,-z

loop_
_atom_site_label
_atom_site_type_symbol
_atom_site_fract_x
_atom_site_fract_y
_atom_site_fract_z
_atom_site_U_iso_or_equiv
_atom_site_adp_type
_atom_site_occupancy
_atom_site_refinement_flags_posn
S11 S 1.05131(4) 0.20560(3) 0.06456(3) 0.03562(12) Uani 1.000000 .
N11 N 0.84525(13) 0.48995(13) 0.17362(10) 0.0327(2) Uani 1.000000 .
H11a H 0.80799(13) 0.60822(13) 0.16685(10) 0.0393(3) Uiso 1.000000 R
H11b H 0.80087(13) 0.41431(13) 0.25268(10) 0.0393(3) Uiso 1.000000 R
C11 C 0.96739(15) 0.42616(14) 0.06545(11) 0.0306(2) Uani 1.000000 .
O31 O 0.31191(12) 0.61092(11) 0.28522(8) 0.0346(2) Uani 1.000000 .
O32 O 0.29393(11) 0.26295(11) 0.47727(9) 0.0356(2) Uani 1.000000 .
O33 O 0.40352(11) 0.19023(10) 0.73143(8) 0.03271(19) Uani 1.000000 .
C31 C 0.38214(18) 0.74254(16) 0.16272(12) 0.0368(3) Uani 1.000000 .
H31a H 0.49628(18) 0.68330(16) 0.09904(12) 0.0441(3) Uiso 1.000000 R
H31b H 0.28153(18) 0.79742(16) 0.10998(12) 0.0441(3) Uiso 1.000000 R
C32 C 0.29726(17) 0.45071(16) 0.24811(13) 0.0361(3) Uani 1.000000 .
H32a H 0.23271(17) 0.48477(16) 0.16962(13) 0.0433(3) Uiso 1.000000 R
H32b H 0.42765(17) 0.38101(16) 0.21546(13) 0.0433(3) Uiso 1.000000 R
C33 C 0.18347(17) 0.33518(16) 0.37504(13) 0.0360(3) Uani 1.000000 .
H33a H 0.15395(17) 0.23474(16) 0.34633(13) 0.0432(3) Uiso 1.000000 R
H33b H 0.06030(17) 0.40965(16) 0.41624(13) 0.0432(3) Uiso 1.000000 R
C34 C 0.19641(17) 0.15311(16) 0.60387(13) 0.0367(3) Uani 1.000000 .
H34a H 0.08803(17) 0.23035(16) 0.65827(13) 0.0440(3) Uiso 1.000000 R
H34b H 0.14408(17) 0.06279(16) 0.57973(13) 0.0440(3) Uiso 1.000000 R
C35 C 0.33931(17) 0.05737(15) 0.69097(12) 0.0355(3) Uani 1.000000 .
H35a H 0.45032(17) -0.01538(15) 0.63473(12) 0.0426(3) Uiso 1.000000 R
H35b H 0.27806(17) -0.02617(15) 0.77663(12) 0.0426(3) Uiso 1.000000 R
C36 C 0.56423(18) 0.11199(16) 0.79067(12) 0.0361(3) Uani 1.000000 .
H36a H 0.53110(18) 0.01150(16) 0.87292(12) 0.0433(3) Uiso 1.000000 R
H36b H 0.67434(18) 0.06176(16) 0.71908(12) 0.0433(3) Uiso 1.000000 R
O90 O 0.68098(13) 0.30641(12) 0.44910(9) 0.0359(2) Uani 1.000000 .
H90a H 0.686(3) 0.348(2) 0.514(2) 0.052(5) Uiso 1.000000 .
H90b H 0.565(3) 0.309(2) 0.4593(18) 0.050(4) Uiso 1.000000 .

loop_
_atom_site_aniso_label
_atom_site_aniso_U_11
_atom_site_aniso_U_22
_atom_site_aniso_U_33
_atom_site_aniso_U_12
_atom_site_aniso_U_13
_atom_site_aniso_U_23
S11 0.04066(19) 0.03023(17) 0.03340(18) -0.00612(12) -0.00403(12) -0.00865(12)
N11 0.0340(5) 0.0337(5) 0.0290(4) -0.0054(4) -0.0044(4) -0.0086(4)
C11 0.0304(5) 0.0341(5) 0.0297(5) -0.0069(4) -0.0087(4) -0.0085(4)
O31 0.0401(4) 0.0351(4) 0.0314(4) -0.0074(3) -0.0094(3) -0.0108(3)
O32 0.0338(4) 0.0383(4) 0.0368(4) -0.0092(3) -0.0091(3) -0.0084(3)
O33 0.0350(4) 0.0315(4) 0.0323(4) -0.0052(3) -0.0069(3) -0.0102(3)
C31 0.0408(6) 0.0396(6) 0.0304(5) -0.0054(5) -0.0113(4) -0.0071(4)
C32 0.0384(6) 0.0391(6) 0.0361(6) -0.0051(5) -0.0123(5) -0.0152(5)
C33 0.0353(6) 0.0386(6) 0.0402(6) -0.0064(4) -0.0118(5) -0.0157(5)
C34 0.0351(6) 0.0360(6) 0.0401(6) -0.0109(5) -0.0050(5) -0.0111(5)
C35 0.0390(6) 0.0314(5) 0.0361(6) -0.0097(4) -0.0050(5) -0.0093(4)
C36 0.0398(6) 0.0340(5) 0.0328(6) -0.0039(4) -0.0096(5) -0.0064(4)
O90 0.0358(5) 0.0429(5) 0.0301(4) -0.0102(3) -0.0047(3) -0.0111(3)

loop_
_atom_type_symbol
_atom_type_scat_dispersion_real
_atom_type_scat_dispersion_imag
_atom_type_scat_Cromer_Mann_a1
_atom_type_scat_Cromer_Mann_a2
_atom_type_scat_Cromer_Mann_a3
_atom_type_scat_Cromer_Mann_a4
_atom_type_scat_Cromer_Mann_b1
_atom_type_scat_Cromer_Mann_b2
_atom_type_scat_Cromer_Mann_b3
_atom_type_scat_Cromer_Mann_b4
_atom_type_scat_Cromer_Mann_c
_atom_type_scat_source
_atom_type_scat_dispersion_source
C 0.01788 0.00908 2.31000 1.02000 1.58860 0.86500 20.84390 10.20750 0.56870 51.65120 0.21560 'International Tables Volume C Table 6.1.1.4 (pp. 500-502)' 'Brennan, Cowan, Rev. Sci. Instrum., 1992, 63, 850'
H 0.00000 0.00000 0.49300 0.32291 0.14019 0.04081 10.51090 26.12570 3.14236 57.79970 0.00304 'International Tables Volume C Table 6.1.1.4 (pp. 500-502)' 'Brennan, Cowan, Rev. Sci. Instrum., 1992, 63, 850'
N 0.03110 0.01806 12.21260 3.13220 2.01250 1.16630 0.00570 9.89330 28.99750 0.58260 -11.52900 'International Tables Volume C Table 6.1.1.4 (pp. 500-502)' 'Brennan, Cowan, Rev. Sci. Instrum., 1992, 63, 850'
O 0.04960 0.03234 3.04850 2.28680 1.54630 0.86700 13.27710 5.70110 0.32390 32.90890 0.25080 'International Tables Volume C Table 6.1.1.4 (pp. 500-502)' 'Brennan, Cowan, Rev. Sci. Instrum., 1992, 63, 850'
S 0.33376 0.55840 6.90530 5.20340 1.43790 1.58630 1.46790 22.21510 0.25360 56.17200 0.86690 'International Tables Volume C Table 6.1.1.4 (pp. 500-502)' 'Brennan, Cowan, Rev. Sci. Instrum., 1992, 63, 850'

loop_
_exptl_crystal_face_index_h
_exptl_crystal_face_index_k
_exptl_crystal_face_index_l
_exptl_crystal_face_perp_dist
4 0 -2 0.0714
0 -4 -4 0.0800
-3 -5 -3 0.0942
-4 -3 0 0.0968
-4 -1 1 0.1011
-2 3 4 0.0885
2 5 4 0.0739
1 -2 -6 0.0602
2 -2 5 0.0620
-3 3 -4 0.0744
-1 0 -6 0.0602
0 1 6 0.0753
-3 -3 3 0.0976
2 5 0 0.0554
-5 -1 -3 0.0833
-3 -3 -6 0.0863
5 2 4 0.0409
3 -2 -2 0.0563
-4 0 -4 0.0774
4 -1 2 0.0325
0 -1 6 0.0626
1 -3 4 0.0674

loop_
_geom_angle_atom_site_label_1
_geom_angle_atom_site_label_2
_geom_angle_atom_site_label_3
_geom_angle
_geom_angle_site_symmetry_1
_geom_angle_site_symmetry_3
_geom_angle_publ_flag
H11b N11 H11a 120.0 . . ?
C11 N11 H11a 120.0 . . ?
C11 N11 H11b 120.0 . . ?
N11 C11 S11 124.92(8) . . ?
C11 C11 S11 120.79(10) 2_765 . ?
C11 C11 N11 114.29(11) 2_765 . ?
C32 O31 C31 111.65(9) . . ?
C34 O32 C33 113.15(9) . . ?
C36 O33 C35 111.56(8) . . ?
H31a C31 O31 109.91(6) . . ?
H31b C31 O31 109.91(6) . . ?
H31b C31 H31a 108.3 . . ?
C36 C31 O31 108.87(9) 2_666 . ?
C36 C31 H31a 109.91(7) 2_666 . ?
C36 C31 H31b 109.91(6) 2_666 . ?
H32a C32 O31 109.77(6) . . ?
H32b C32 O31 109.77(6) . . ?
H32b C32 H32a 108.2 . . ?
C33 C32 O31 109.53(9) . . ?
C33 C32 H32a 109.77(6) . . ?
C33 C32 H32b 109.77(6) . . ?
C32 C33 O32 108.76(9) . . ?
H33a C33 O32 109.94(6) . . ?
H33a C33 C32 109.94(6) . . ?
H33b C33 O32 109.94(6) . . ?
H33b C33 C32 109.94(6) . . ?
H33b C33 H33a 108.3 . . ?
H34a C34 O32 110.10(6) . . ?
H34b C34 O32 110.10(6) . . ?
H34b C34 H34a 108.4 . . ?
C35 C34 O32 108.00(9) . . ?
C35 C34 H34a 110.10(6) . . ?
C35 C34 H34b 110.10(6) . . ?
C34 C35 O33 108.91(9) . . ?
H35a C35 O33 109.90(6) . . ?
H35a C35 C34 109.90(6) . . ?
H35b C35 O33 109.90(6) . . ?
H35b C35 C34 109.90(6) . . ?
H35b C35 H35a 108.3 . . ?
C31 C36 O33 108.64(9) 2_666 . ?
H36a C36 O33 109.96(6) . . ?
H36a C36 C31 109.96(6) . 2_666 ?
H36b C36 O33 109.96(6) . . ?
H36b C36 C31 109.96(7) . 2_666 ?
H36b C36 H36a 108.3 . . ?
H90b O90 H90a 105.6(17) . . ?

loop_
_geom_bond_atom_site_label_1
_geom_bond_atom_site_label_2
_geom_bond_distance
_geom_bond_site_symmetry_2
_geom_bond_publ_flag
S11 C11 1.6708(11) . ?
N11 H11a 0.8800 . ?
N11 H11b 0.8800 . ?
N11 C11 1.3166(14) . ?
C11 C11 1.538(2) 2_765 ?
O31 C31 1.4270(14) . ?
O31 C32 1.4261(13) . ?
O32 C33 1.4214(14) . ?
O32 C34 1.4289(14) . ?
O33 C35 1.4265(13) . ?
O33 C36 1.4207(14) . ?
C31 H31a 0.9900 . ?
C31 H31b 0.9900 . ?
C31 C36 1.5055(16) 2_666 ?
C32 H32a 0.9900 . ?
C32 H32b 0.9900 . ?
C32 C33 1.5025(17) . ?
C33 H33a 0.9900 . ?
C33 H33b 0.9900 . ?
C34 H34a 0.9900 . ?
C34 H34b 0.9900 . ?
C34 C35 1.5054(16) . ?
C35 H35a 0.9900 . ?
C35 H35b 0.9900 . ?
C36 H36a 0.9900 . ?
C36 H36b 0.9900 . ?
O90 H90a 0.817(19) . ?
O90 H90b 0.827(19) . ?

loop_
_geom_torsion_atom_site_label_1
_geom_torsion_atom_site_label_2
_geom_torsion_atom_site_label_3
_geom_torsion_atom_site_label_4
_geom_torsion
_geom_torsion_site_symmetry_1
_geom_torsion_site_symmetry_2
_geom_torsion_site_symmetry_3
_geom_torsion_site_symmetry_4
_geom_torsion_publ_flag
S11 C11 C11 S11 180.00(9) . . 2_765 2_765 ?
S11 C11 C11 N11 0.58(8) . . 2_765 2_765 ?
N11 C11 C11 N11 -180.00(13) . . 2_765 2_765 ?
O31 C31 C36 O33 66.85(10) . . 2_666 2_666 ?
O31 C32 C33 O32 -69.06(9) . . . . ?
O32 C34 C35 O33 63.23(9) . . . . ?

loop_
_exptl_oxdiff_crystal_face_indexfrac_h
_exptl_oxdiff_crystal_face_indexfrac_k
_exptl_oxdiff_crystal_face_indexfrac_l
_exptl_oxdiff_crystal_face_x
_exptl_oxdiff_crystal_face_y
_exptl_oxdiff_crystal_face_z
3.9647 0.3616 -1.8988 -0.1607 -0.6690 0.7257
-0.1668 -4.2671 -4.2604 0.0994 0.4170 0.9034
-2.8755 -4.5881 -3.0386 0.2107 0.8809 0.4239
-4.3049 -2.5259 -0.1158 0.2209 0.9215 -0.3194
-4.2502 -1.4247 0.9769 0.1948 0.8120 -0.5502
-1.6631 3.0148 4.0288 -0.0016 -0.0090 -1.0000
1.5742 4.6996 3.8968 -0.1630 -0.6823 -0.7126
0.7083 -2.0420 -5.6787 -0.3919 0.0946 0.9151
2.0807 -1.6838 5.0116 0.9724 -0.2329 -0.0092
-2.5095 2.5289 -3.5399 -0.9277 0.2220 -0.3003
-1.0280 0.0735 -6.2891 -0.8537 0.2049 0.4787
0.4354 0.7090 6.3843 0.7258 -0.1744 -0.6654
-2.8625 -2.5553 2.6771 0.6339 0.6683 -0.3892
1.8224 4.7055 -0.0430 -0.6606 -0.6971 -0.2785
-4.7104 -1.2554 -3.1277 -0.3735 0.9008 -0.2212
-3.1489 -3.1216 -5.5099 -0.3397 0.8183 0.4637
4.5864 1.6695 3.7152 0.3814 -0.9195 0.0956
3.3396 -1.9436 -2.0274 0.1531 -0.3704 0.9162
-4.0565 0.2248 -4.1830 -0.7122 0.6753 -0.1917
4.1435 -1.1780 2.3768 0.6291 -0.5968 0.4981
-0.1301 -1.0238 5.6637 0.8783 0.0699 -0.4730
0.8703 -2.9399 4.0206 0.9950 0.0788 0.0615
